data_4511261
loop_
_publ_author_name
'Aiyappa, Harshitha Barike'
'Saha, Subhadeep'
'Garai, Bikash'
'Thote, Jayshri'
'Kurungot, Sreekumar'
'Banerjee, Rahul'

_publ_contact_author
;

Dr. Rahul Banerjee

Scientist
Physical/Materials Chemistry Division  
National Chemical Laboratory
Dr. Homi Bhaba Road
Pune 411008, India


;
_publ_section_title
;
 A Distinctive PdCl2-Mediated Transformation of Fe-Based Metallogels into
 Metal--Organic Frameworks
;
_journal_issue 7
_journal_name_full 'Crystal Growth &amp; Design'
_journal_page_first 3434
_journal_paper_doi 10.1021/cg500368q
_journal_volume 14
_journal_year 2014
_chemical_formula_moiety 'C6 H7 Fe N O5'
_chemical_formula_sum 'C6 H7 Fe N O5'
_chemical_formula_weight 228.98
_chemical_name_common Fe-BTC-NMF
_chemical_name_systematic
; 
 ? 
;
_space_group_crystal_system trigonal
_space_group_IT_number 148
_space_group_name_Hall '-R 3'
_space_group_name_H-M_alt 'R -3'
_symmetry_space_group_name_Hall '-R 3'
_symmetry_space_group_name_H-M 'R -3 :H'
_atom_sites_solution_hydrogens geom
_atom_sites_solution_primary direct
_atom_sites_solution_secondary difmap
_audit_creation_date 2013-07-21
_audit_creation_method
;
  Olex2 1.2
  (compiled May  9 2012 12:37:22, GUI svn.r4230)
;
_cell_angle_alpha 90.00
_cell_angle_beta 90.00
_cell_angle_gamma 120.00
_cell_formula_units_Z 18
_cell_length_a 14.0339(6)
_cell_length_b 14.0339(6)
_cell_length_c 21.2738(10)
_cell_measurement_reflns_used 1408
_cell_measurement_temperature 293(2)
_cell_measurement_theta_max 27.8570
_cell_measurement_theta_min 3.8550
_cell_volume 3628.5(3)
_computing_cell_refinement
;
CrysAlisPro, Agilent Technologies,
Version 1.171.36.28 (release 01-02-2013 CrysAlis171 .NET)
(compiled Feb  1 2013,16:14:44)
;
_computing_data_collection
;
CrysAlisPro, Agilent Technologies,
Version 1.171.36.28 (release 01-02-2013 CrysAlis171 .NET)
(compiled Feb  1 2013,16:14:44)
;
_computing_data_reduction
;
CrysAlisPro, Agilent Technologies,
Version 1.171.36.28 (release 01-02-2013 CrysAlis171 .NET)
(compiled Feb  1 2013,16:14:44)
;
_computing_molecular_graphics
;
O. V. Dolomanov, L. J. Bourhis, R. J. Gildea, J. A. K. Howard and H. Puschmann,
OLEX2: a complete structure solution, refinement and analysis program.
J. Appl. Cryst. (2009). 42, 339-341.
;
_computing_publication_material
;
O. V. Dolomanov, L. J. Bourhis, R. J. Gildea, J. A. K. Howard and H. Puschmann,
OLEX2: a complete structure solution, refinement and analysis program.
J. Appl. Cryst. (2009). 42, 339-341.
;
_computing_structure_refinement
;
olex2.refine (L.J. Bourhis, O.V. Dolomanov, R.J. Gildea, J.A.K. Howard,
H. Puschmann, in preparation, 2011)
;
_computing_structure_solution
;
SHELXS, G.M. Sheldrick, Acta Cryst.
(2008). A64, 112-122
;
_diffrn_ambient_temperature 293(2)
_diffrn_detector_area_resol_mean 16.1640
_diffrn_measured_fraction_theta_full 0.9976
_diffrn_measured_fraction_theta_max 0.8349
_diffrn_measurement_details
;
  1 omega   25.00   52.00   1.0000    4.3700
omega____ theta____ kappa____ phi______ frames
    -      -18.5831   77.0000   90.0000 27

  2 omega  -48.00   49.00   1.0000    4.3700
omega____ theta____ kappa____ phi______ frames
    -       18.5831  -77.0000   90.0000 97
;
_diffrn_measurement_device_type 'SuperNova, Dual, Cu at zero, Eos'
_diffrn_measurement_method '\w scans'
_diffrn_orient_matrix_UB_11 -0.0396017000
_diffrn_orient_matrix_UB_12 -0.0231127000
_diffrn_orient_matrix_UB_13 0.0244298000
_diffrn_orient_matrix_UB_21 0.0358178000
_diffrn_orient_matrix_UB_22 -0.0122961000
_diffrn_orient_matrix_UB_23 0.0171839000
_diffrn_orient_matrix_UB_31 0.0235883000
_diffrn_orient_matrix_UB_32 0.0521526000
_diffrn_orient_matrix_UB_33 0.0148363000
_diffrn_radiation_monochromator mirror
_diffrn_radiation_type 'Mo K\a'
_diffrn_radiation_wavelength 0.7107
_diffrn_reflns_av_R_equivalents 0.0221
_diffrn_reflns_av_unetI/netI 0.0448
_diffrn_reflns_limit_h_max 17
_diffrn_reflns_limit_h_min -11
_diffrn_reflns_limit_k_max 12
_diffrn_reflns_limit_k_min -16
_diffrn_reflns_limit_l_max 28
_diffrn_reflns_limit_l_min -14
_diffrn_reflns_number 3022
_diffrn_reflns_theta_full 29.27
_diffrn_reflns_theta_max 29.27
_diffrn_reflns_theta_min 2.90
_diffrn_source 'SuperNova (Mo) X-ray Source'
_exptl_absorpt_coefficient_mu 1.858
_exptl_absorpt_correction_T_max 1.00000
_exptl_absorpt_correction_T_min 0.98483
_exptl_absorpt_correction_type multi-scan
_exptl_absorpt_process_details
;
CrysAlisPro, Agilent Technologies,
Version 1.171.36.28 (release 01-02-2013 CrysAlis171 .NET)
(compiled Feb  1 2013,16:14:44)
Empirical absorption correction using spherical harmonics,
 implemented in SCALE3 ABSPACK scaling algorithm.
;
_exptl_crystal_colour
;
;
_exptl_crystal_density_diffrn 1.886
_exptl_crystal_density_method 'not measured'
_exptl_crystal_description
;
;
_exptl_crystal_F_000 1788
_refine_diff_density_max 0.535
_refine_diff_density_min -0.371
_refine_diff_density_rms 0.099
_refine_ls_extinction_method none
_refine_ls_goodness_of_fit_ref 0.930
_refine_ls_hydrogen_treatment mixed
_refine_ls_matrix_type full
_refine_ls_number_parameters 119
_refine_ls_number_reflns 1841
_refine_ls_number_restraints 0
_refine_ls_restrained_S_all 0.930
_refine_ls_R_factor_all 0.0478
_refine_ls_R_factor_gt 0.0349
_refine_ls_shift/su_max 0.001
_refine_ls_shift/su_mean 0.000
_refine_ls_structure_factor_coef Fsqd
_refine_ls_weighting_details 'calc w=1/[\s^2^(Fo^2^)+(0.1000P)^2^+0.0000P] where P=(Fo^2^+2Fc^2^)/3'
_refine_ls_weighting_scheme calc
_refine_ls_wR_factor_gt 0.1150
_refine_ls_wR_factor_ref 0.1363
_reflns_number_gt 1501
_reflns_number_total 2205
_reflns_threshold_expression >2sigma(I)
_cod_data_source_file cg500368q_si_002.cif
_cod_data_source_block fe-btc-nmf
_cod_depositor_comments 'Adding full bibliography for 4511261--4511262.cif.'
_cod_database_code 4511261
_chemical_oxdiff_formula 'C20 H20 N6 O8 Cu2'
_reflns_odcompleteness_completeness 99.76
_reflns_odcompleteness_iscentric 1
_reflns_odcompleteness_theta 26.32

loop_
_space_group_symop_id
_space_group_symop_operation_xyz
1 'x, y, z'
2 '-y, x-y, z'
3 '-x+y, -x, z'
4 'x+2/3, y+1/3, z+1/3'
5 '-y+2/3, x-y+1/3, z+1/3'
6 '-x+y+2/3, -x+1/3, z+1/3'
7 'x+1/3, y+2/3, z+2/3'
8 '-y+1/3, x-y+2/3, z+2/3'
9 '-x+y+1/3, -x+2/3, z+2/3'
10 '-x, -y, -z'
11 'y, -x+y, -z'
12 'x-y, x, -z'
13 '-x+2/3, -y+1/3, -z+1/3'
14 'y+2/3, -x+y+1/3, -z+1/3'
15 'x-y+2/3, x+1/3, -z+1/3'
16 '-x+1/3, -y+2/3, -z+2/3'
17 'y+1/3, -x+y+2/3, -z+2/3'
18 'x-y+1/3, x+2/3, -z+2/3'

loop_
_atom_site_label
_atom_site_type_symbol
_atom_site_fract_x
_atom_site_fract_y
_atom_site_fract_z
_atom_site_U_iso_or_equiv
_atom_site_adp_type
_atom_site_occupancy
_atom_site_symmetry_multiplicity
_atom_site_calc_flag
_atom_site_refinement_flags
Fe1 Fe 0.57207(3) 0.68558(3) 0.62950(2) 0.0181(2) Uani 1 1 d .
O4 O 0.71269(17) 0.79002(16) 0.68350(11) 0.0233(5) Uani 1 1 d .
O5 O 0.43896(17) 0.58336(18) 0.56712(11) 0.0283(5) Uani 1 1 d .
O1 O 0.47162(18) 0.61890(17) 0.71126(10) 0.0229(5) Uani 1 1 d .
O3 O 0.66503(19) 0.7522(2) 0.54675(11) 0.0317(6) Uani 1 1 d .
O2 O 0.61725(18) 0.56477(16) 0.63557(12) 0.0288(5) Uani 1 1 d .
C4 C 0.9475(2) 1.0614(2) 0.70555(15) 0.0201(6) Uani 1 1 d .
H4 H 0.9123 1.1026 0.7062 0.024 Uiso 1 1 calc R
C1 C 0.3385(3) 0.5234(3) 0.57247(16) 0.0255(7) Uani 1 1 d .
H1 H 0.2974 0.5082 0.5358 0.031 Uiso 1 1 calc R
C3 C 0.8847(2) 0.9467(2) 0.70507(15) 0.0192(6) Uani 1 1 d .
C2 C 0.7620(2) 0.8914(2) 0.69564(14) 0.0198(6) Uani 1 1 d .
N1 N 0.6976(3) 0.7499(3) 0.44380(15) 0.0434(8) Uani 1 1 d .
H1A H 0.6801 0.7102 0.4104 0.052 Uiso 1 1 calc R
C5 C 0.6470(3) 0.7047(3) 0.49601(18) 0.0390(9) Uani 1 1 d .
H5 H 0.5930 0.6307 0.4948 0.047 Uiso 1 1 calc R
C6 C 0.7816(6) 0.8636(4) 0.4397(2) 0.0802(19) Uani 1 1 d .
H6A H 0.8032 0.8934 0.4813 0.120 Uiso 1 1 calc R
H6B H 0.7537 0.9038 0.4173 0.120 Uiso 1 1 calc R
H6C H 0.8442 0.8695 0.4178 0.120 Uiso 1 1 calc R

loop_
_atom_site_aniso_label
_atom_site_aniso_U_11
_atom_site_aniso_U_22
_atom_site_aniso_U_33
_atom_site_aniso_U_23
_atom_site_aniso_U_13
_atom_site_aniso_U_12
Fe1 0.0136(3) 0.0128(3) 0.0284(3) 0.00078(16) 0.00115(16) 0.00704(18)
O4 0.0164(10) 0.0108(10) 0.0391(12) -0.0025(9) -0.0065(9) 0.0040(8)
O5 0.0161(11) 0.0274(12) 0.0341(12) 0.0022(10) 0.0022(9) 0.0054(9)
O1 0.0235(11) 0.0156(10) 0.0254(10) -0.0001(9) 0.0016(9) 0.0065(9)
O3 0.0283(12) 0.0303(12) 0.0333(12) -0.0006(10) 0.0082(10) 0.0123(10)
O2 0.0170(11) 0.0149(11) 0.0562(15) -0.0019(10) -0.0014(10) 0.0091(9)
C4 0.0152(14) 0.0158(14) 0.0322(15) -0.0004(12) 0.0008(12) 0.0100(12)
C1 0.0187(15) 0.0275(17) 0.0304(16) -0.0046(13) -0.0036(13) 0.0116(13)
C3 0.0140(14) 0.0147(13) 0.0280(14) 0.0019(12) 0.0011(11) 0.0065(11)
C2 0.0141(13) 0.0138(14) 0.0302(15) 0.0014(12) -0.0007(12) 0.0059(11)
N1 0.052(2) 0.053(2) 0.0306(16) -0.0116(15) -0.0026(15) 0.0304(18)
C5 0.033(2) 0.036(2) 0.044(2) -0.0117(18) 0.0062(17) 0.0150(17)
C6 0.139(6) 0.049(3) 0.047(3) 0.016(2) 0.031(3) 0.042(3)

loop_
_atom_type_symbol
_atom_type_description
_atom_type_scat_dispersion_real
_atom_type_scat_dispersion_imag
_atom_type_scat_source
C C 0.0033 0.0016 'International Tables Vol C Tables 4.2.6.8 and 6.1.1.4'
H H 0.0000 0.0000 'International Tables Vol C Tables 4.2.6.8 and 6.1.1.4'
N N 0.0061 0.0033 'International Tables Vol C Tables 4.2.6.8 and 6.1.1.4'
O O 0.0106 0.0060 'International Tables Vol C Tables 4.2.6.8 and 6.1.1.4'
Fe Fe 0.3463 0.8444 'International Tables Vol C Tables 4.2.6.8 and 6.1.1.4'

loop_
_geom_angle_atom_site_label_1
_geom_angle_atom_site_label_2
_geom_angle_atom_site_label_3
_geom_angle
_geom_angle_site_symmetry_1
_geom_angle_site_symmetry_3
O4 Fe1 O5 174.68(9) . .
O4 Fe1 O1 92.53(8) . .
O4 Fe1 O1 93.74(8) . 15_556
O1 Fe1 O5 87.25(9) 15_556 .
O1 Fe1 O5 92.71(8) . .
O1 Fe1 O1 89.57(11) . 15_556
O3 Fe1 O4 89.43(9) . .
O3 Fe1 O5 85.36(9) . .
O3 Fe1 O1 177.20(9) . .
O3 Fe1 O1 88.31(9) . 15_556
O2 Fe1 O4 88.40(8) . .
O2 Fe1 O5 90.67(9) . .
O2 Fe1 O1 89.76(9) . .
O2 Fe1 O1 177.78(9) . 15_556
O2 Fe1 O3 92.29(10) . .
C2 O4 Fe1 133.60(19) . .
C1 O5 Fe1 135.5(2) . .
Fe1 O1 Fe1 113.90(9) . 14_456
C1 O1 Fe1 121.3(2) 15_556 14_456
C1 O1 Fe1 124.7(2) 15_556 .
C5 O3 Fe1 125.4(2) . .
C2 O2 Fe1 129.5(2) 14_456 .
C3 C4 C3 121.2(3) 3_675 .
O5 C1 O1 127.1(3) . 14_456
C4 C3 C4 118.8(3) 2_765 .
C4 C3 C2 119.6(3) . .
C4 C3 C2 121.1(3) 2_765 .
O4 C2 C3 116.7(3) . .
O2 C2 O4 125.8(3) 15_556 .
O2 C2 C3 117.4(3) 15_556 .
C5 N1 C6 122.6(4) . .
O3 C5 N1 124.9(4) . .

loop_
_geom_bond_atom_site_label_1
_geom_bond_atom_site_label_2
_geom_bond_distance
_geom_bond_site_symmetry_2
Fe1 O4 2.114(2) .
Fe1 O5 2.152(2) .
Fe1 O1 2.149(2) 15_556
Fe1 O1 2.137(2) .
Fe1 O3 2.111(2) .
Fe1 O2 2.090(2) .
O4 C2 1.259(3) .
O5 C1 1.234(4) .
O1 Fe1 2.149(2) 14_456
O1 C1 1.257(4) 15_556
O3 C5 1.227(4) .
O2 C2 1.246(3) 14_456
C4 C3 1.392(4) 3_675
C4 C3 1.396(4) .
C1 O1 1.257(4) 14_456
C3 C4 1.392(4) 2_765
C3 C2 1.508(4) .
C2 O2 1.246(3) 15_556
N1 C5 1.300(5) .
N1 C6 1.436(7) .
